data_7041724
loop_
_publ_author_name
'Chatelain, Lucile'
'Tuna, Floriana'
'P\'ecaut, Jacques'
'Mazzanti, Marinella'

_publ_section_title
;
 Synthesis and SMM behaviour of trinuclear versus dinuclear 3d-5f
 uranyl(v)-cobalt(ii) cation-cation complexes.
;
_journal_issue 17
_journal_name_full 'Dalton transactions (Cambridge, England : 2003)'
_journal_page_first 5498
_journal_page_last 5502
_journal_paper_doi 10.1039/c6dt04558h
_journal_volume 46
_journal_year 2017
_chemical_formula_sum 'C74.5 H74.5 Co2 I N12.5 O6 U'
_chemical_formula_weight 1723.75
_chemical_name_systematic
; 
 ? 
;
_space_group_crystal_system monoclinic
_space_group_IT_number 15
_space_group_name_Hall '-I 2ya'
_space_group_name_H-M_alt 'I 1 2/a 1'
_symmetry_space_group_name_Hall '-I 2ya'
_symmetry_space_group_name_H-M 'I 1 2/a 1'
_atom_sites_solution_hydrogens geom
_audit_creation_method SHELXL-2013
_audit_update_record
;
2016-12-02 deposited with the CCDC.
2016-12-23 downloaded from the CCDC.
;
_cell_angle_alpha 90
_cell_angle_beta 112.290(9)
_cell_angle_gamma 90
_cell_formula_units_Z 8
_cell_length_a 31.576(2)
_cell_length_b 19.4882(11)
_cell_length_c 27.130(2)
_cell_measurement_reflns_used 5209
_cell_measurement_temperature 150(2)
_cell_measurement_theta_max 24.9130
_cell_measurement_theta_min 3.6360
_cell_volume 15447(2)
_computing_cell_refinement
;
CrysAlisPro, Agilent Technologies,
Version 1.171.36.20 (release 27-06-2012 CrysAlis171 .NET)
(compiled Jul 11 2012,15:38:31)
;
_computing_data_collection
;
CrysAlisPro, Agilent Technologies,
Version 1.171.36.20 (release 27-06-2012 CrysAlis171 .NET)
(compiled Jul 11 2012,15:38:31)
;
_computing_data_reduction
;
CrysAlisPro, Agilent Technologies,
Version 1.171.36.20 (release 27-06-2012 CrysAlis171 .NET)
(compiled Jul 11 2012,15:38:31)
;
_computing_molecular_graphics
;
Mercury 3.1 New software for searching the Cambridge Structural Database 
and visualizing crystal structures (I.J. Bruno, J.C. Cole, P.R. Edgington, 
M. Kessler, C.F. Macrae, P. McCabe, J. Pearson, R. Taylor, 
Acta Cryst., 2002, B58, 389-397)
;
_computing_publication_material 'SHELXL-2013 (Sheldrick, 2013)'
_computing_structure_refinement
;
OLEX2: a complete structure solution, refinement and analysis program 
(O. V. Dolomanov, L. J. Bourhis, R. J. Gildea, J. A. K. Howard and 
H. Puschmann. J. Appl. Cryst. 2009, 42, 339-34).
;
_computing_structure_solution
;
SUPERFLIP program (Palatinus, L. & Chapuis, G. J. Appl. Cryst., 2007,
 40, 786-790)
;
_diffrn_ambient_temperature 150(2)
_diffrn_detector_area_resol_mean 15.9653
_diffrn_measured_fraction_theta_full 0.997
_diffrn_measured_fraction_theta_max 0.996
_diffrn_measurement_details
;
#__ type_ start__ end____ width___ exp.time_
  1 omega   34.00   77.00   1.0000   10.0000
omega____ theta____ kappa____ phi______ frames
    -       25.4051 -127.0000 -120.0000 43

#__ type_ start__ end____ width___ exp.time_
  2 omega  -77.00    3.00   1.0000   10.0000
omega____ theta____ kappa____ phi______ frames
    -      -27.1239  -77.0000   30.0000 80

#__ type_ start__ end____ width___ exp.time_
  3 omega  -88.00    6.00   1.0000   10.0000
omega____ theta____ kappa____ phi______ frames
    -      -27.1239  -19.0000  150.0000 94

#__ type_ start__ end____ width___ exp.time_
  4 omega  -49.00    1.00   1.0000   10.0000
omega____ theta____ kappa____ phi______ frames
    -      -27.1239   57.0000  -30.0000 50

;
_diffrn_measurement_device_type 'Xcalibur, Sapphire3'
_diffrn_measurement_method '\w scans'
_diffrn_radiation_type MoK\a
_diffrn_radiation_wavelength 0.71073
_diffrn_reflns_av_R_equivalents 0.0964
_diffrn_reflns_av_unetI/netI 0.1785
_diffrn_reflns_Laue_measured_fraction_full 0.997
_diffrn_reflns_Laue_measured_fraction_max 0.996
_diffrn_reflns_limit_h_max 44
_diffrn_reflns_limit_h_min -45
_diffrn_reflns_limit_k_max 27
_diffrn_reflns_limit_k_min -27
_diffrn_reflns_limit_l_max 38
_diffrn_reflns_limit_l_min -38
_diffrn_reflns_number 48922
_diffrn_reflns_point_group_measured_fraction_full 0.997
_diffrn_reflns_point_group_measured_fraction_max 0.996
_diffrn_reflns_theta_full 25.242
_diffrn_reflns_theta_max 30.508
_diffrn_reflns_theta_min 3.369
_exptl_absorpt_coefficient_mu 2.972
_exptl_absorpt_correction_T_max 1.00000
_exptl_absorpt_correction_T_min 0.87715
_exptl_absorpt_correction_type multi-scan
_exptl_absorpt_process_details
;
CrysAlisPro, Agilent Technologies,
Version 1.171.36.28 (release 01-02-2013 CrysAlis171 .NET)
(compiled Feb  1 2013,16:14:44)
Empirical absorption correction using spherical harmonics,
 implemented in SCALE3 ABSPACK scaling algorithm.
;
_exptl_crystal_colour 'lustrous dark red'
_exptl_crystal_density_diffrn 1.482
_exptl_crystal_description block
_exptl_crystal_F_000 6848
_exptl_crystal_size_max 0.373
_exptl_crystal_size_mid 0.316
_exptl_crystal_size_min 0.197
_refine_diff_density_max 2.260
_refine_diff_density_min -1.356
_refine_diff_density_rms 0.196
_refine_ls_extinction_method none
_refine_ls_goodness_of_fit_ref 1.011
_refine_ls_hydrogen_treatment constr
_refine_ls_matrix_type full
_refine_ls_number_parameters 983
_refine_ls_number_reflns 23483
_refine_ls_number_restraints 150
_refine_ls_restrained_S_all 1.011
_refine_ls_R_factor_all 0.1838
_refine_ls_R_factor_gt 0.0864
_refine_ls_shift/su_max 0.001
_refine_ls_shift/su_mean 0.000
_refine_ls_structure_factor_coef Fsqd
_refine_ls_weighting_details 'w=1/[\s^2^(Fo^2^)+(0.0959P)^2^+0.0633P] where P=(Fo^2^+2Fc^2^)/3'
_refine_ls_weighting_scheme calc
_refine_ls_wR_factor_gt 0.1943
_refine_ls_wR_factor_ref 0.2495
_reflns_Friedel_coverage 0.000
_reflns_number_gt 11266
_reflns_number_total 23483
_reflns_threshold_expression 'I > 2\s(I)'
_cod_data_source_file c6dt04558h2.cif
_cod_data_source_block lc294
_cod_depositor_comments 'Adding full bibliography for 7041724--7041725.cif.'
_cod_original_formula_sum 'C74.50 H74.50 Co2 I N12.50 O6 U'
_cod_database_code 7041724
_shelx_space_group_comment
; 
The symmetry employed for this shelxl refinement is uniquely defined 
by the following loop, which should always be used as a source of 
symmetry information in preference to the above space-group names. 
They are only intended as comments. 
;
_shelx_estimated_absorpt_t_min 0.404
_shelx_estimated_absorpt_t_max 0.592
_shelxl_version_number 2013-4

loop_
_space_group_symop_operation_xyz
'x, y, z'
'-x+1/2, y, -z'
'x+1/2, y+1/2, z+1/2'
'-x+1, y+1/2, -z+1/2'
'-x, -y, -z'
'x-1/2, -y, z'
'-x+1/2, -y+1/2, -z+1/2'
'x, -y+1/2, z+1/2'

loop_
_atom_site_label
_atom_site_type_symbol
_atom_site_fract_x
_atom_site_fract_y
_atom_site_fract_z
_atom_site_U_iso_or_equiv
_atom_site_adp_type
_atom_site_occupancy
_atom_site_site_symmetry_order
_atom_site_calc_flag
_atom_site_refinement_flags_posn
_atom_site_refinement_flags_adp
_atom_site_refinement_flags_occupancy
_atom_site_disorder_assembly
_atom_site_disorder_group
U1 U 0.59335(2) 0.47305(2) 0.33635(2) 0.03114(11) Uani 1 1 d . . . . .
O1U O 0.5964(2) 0.4027(3) 0.2895(3) 0.0371(16) Uani 1 1 d . . . . .
O2U O 0.5929(2) 0.5370(3) 0.3897(3) 0.0323(15) Uani 1 1 d . . . . .
I1 I 0.51683(3) 0.18394(4) 0.44596(3) 0.0497(2) Uani 1 1 d . . . . .
Co1 Co 0.60114(4) 0.33949(7) 0.23203(6) 0.0322(3) Uani 1 1 d . . . . .
Co2 Co 0.59068(4) 0.59679(6) 0.44777(5) 0.0276(3) Uani 1 1 d . . . . .
O1 O 0.5156(2) 0.4767(3) 0.2997(3) 0.0309(14) Uani 1 1 d . . . . .
O2 O 0.5903(2) 0.5557(4) 0.2759(3) 0.0403(17) Uani 1 1 d . . . . .
N1 N 0.5602(3) 0.3820(4) 0.3826(4) 0.041(2) Uani 1 1 d . . . . .
N2 N 0.6572(3) 0.4062(5) 0.4123(4) 0.044(2) Uani 1 1 d . . . . .
N3 N 0.6747(3) 0.5150(6) 0.3528(4) 0.057(3) Uani 1 1 d . . . . .
C1 C 0.4787(3) 0.4382(5) 0.2899(4) 0.037(2) Uani 1 1 d . . . . .
C2 C 0.4382(4) 0.4535(6) 0.2485(5) 0.045(3) Uani 1 1 d . . . . .
H2 H 0.4374 0.4914 0.2261 0.054 Uiso 1 1 calc R U . . .
C3 C 0.3992(3) 0.4163(7) 0.2385(5) 0.051(3) Uani 1 1 d . . . . .
H3 H 0.3717 0.4282 0.2098 0.061 Uiso 1 1 calc R U . . .
C4 C 0.4005(4) 0.3609(7) 0.2708(6) 0.055(3) Uani 1 1 d . . . . .
H4 H 0.3738 0.3337 0.2638 0.066 Uiso 1 1 calc R U . . .
C5 C 0.4392(4) 0.3452(6) 0.3122(5) 0.047(3) Uani 1 1 d . . . . .
H5 H 0.4393 0.3077 0.3346 0.057 Uiso 1 1 calc R U . . .
C6 C 0.4784(3) 0.3825(5) 0.3225(4) 0.037(2) Uani 1 1 d . . . . .
C7 C 0.5182(4) 0.3605(5) 0.3668(4) 0.038(2) Uani 1 1 d . . . . .
H7 H 0.5130 0.3249 0.3878 0.045 Uiso 1 1 calc R U . . .
C8 C 0.5932(3) 0.3447(5) 0.4304(5) 0.048(3) Uani 1 1 d . U . . .
H8AA H 0.5999 0.2983 0.4203 0.057 Uiso 0.687(16) 1 calc R U P A 1
H8AB H 0.5803 0.3400 0.4583 0.057 Uiso 0.687(16) 1 calc R U P A 1
H8BC H 0.5797 0.3010 0.4361 0.057 Uiso 0.313(16) 1 calc R U P A 2
H8BD H 0.6009 0.3732 0.4629 0.057 Uiso 0.313(16) 1 calc R U P A 2
C9 C 0.6366(6) 0.3881(9) 0.4506(7) 0.049(5) Uani 0.687(16) 1 d . . P A 1
H9A H 0.6295 0.4312 0.4653 0.059 Uiso 0.687(16) 1 calc R U P A 1
H9B H 0.6598 0.3632 0.4806 0.059 Uiso 0.687(16) 1 calc R U P A 1
C10 C 0.6929(6) 0.4584(10) 0.4375(7) 0.055(5) Uani 0.687(16) 1 d . . P A 1
H10A H 0.7182 0.4369 0.4675 0.066 Uiso 0.687(16) 1 calc R U P A 1
H10B H 0.6797 0.4953 0.4524 0.066 Uiso 0.687(16) 1 calc R U P A 1
C11 C 0.7118(5) 0.4893(10) 0.4002(9) 0.052(5) Uani 0.687(16) 1 d . . P A 1
H11A H 0.7327 0.5274 0.4181 0.062 Uiso 0.687(16) 1 calc R U P A 1
H11B H 0.7296 0.4544 0.3897 0.062 Uiso 0.687(16) 1 calc R U P A 1
C9B C 0.6364(9) 0.3307(14) 0.4184(12) 0.025(7) Uani 0.313(16) 1 d . U P A 2
H9BA H 0.6285 0.3040 0.3851 0.030 Uiso 0.313(16) 1 calc R U P A 2
H9BB H 0.6591 0.3044 0.4478 0.030 Uiso 0.313(16) 1 calc R U P A 2
C10B C 0.6931(11) 0.3864(18) 0.3908(15) 0.038(8) Uani 0.313(16) 1 d . U P A 2
H10C H 0.7172 0.3577 0.4166 0.046 Uiso 0.313(16) 1 calc R U P A 2
H10D H 0.6793 0.3613 0.3567 0.046 Uiso 0.313(16) 1 calc R U P A 2
C11B C 0.7113(13) 0.452(2) 0.3832(17) 0.044(9) Uani 0.313(16) 1 d . U P A 2
H11C H 0.7309 0.4442 0.3627 0.053 Uiso 0.313(16) 1 calc R U P A 2
H11D H 0.7314 0.4695 0.4187 0.053 Uiso 0.313(16) 1 calc R U P A 2
C12 C 0.6876(4) 0.5651(8) 0.3304(6) 0.075(5) Uani 1 1 d . . . . .
H12 H 0.7191 0.5764 0.3460 0.090 Uiso 1 1 calc R U . . .
C13 C 0.6615(4) 0.6056(6) 0.2860(6) 0.051(3) Uani 1 1 d . . . . .
C14 C 0.6861(5) 0.6519(7) 0.2665(7) 0.080(5) Uani 1 1 d . . . . .
H14 H 0.7181 0.6579 0.2850 0.096 Uiso 1 1 calc R U . . .
C15 C 0.6631(6) 0.6882(7) 0.2202(7) 0.078(5) Uani 1 1 d . . . . .
H15 H 0.6792 0.7209 0.2080 0.093 Uiso 1 1 calc R U . . .
C16 C 0.6163(5) 0.6773(6) 0.1911(6) 0.062(4) Uani 1 1 d . . . . .
H16 H 0.6009 0.7002 0.1582 0.075 Uiso 1 1 calc R U . . .
C17 C 0.5931(4) 0.6323(7) 0.2118(5) 0.056(3) Uani 1 1 d . . . . .
H17 H 0.5613 0.6258 0.1926 0.067 Uiso 1 1 calc R U . . .
C18 C 0.6132(4) 0.5980(4) 0.2571(6) 0.045(3) Uani 1 1 d . U . . .
C19 C 0.6741(7) 0.3476(10) 0.3943(8) 0.062(6) Uani 0.687(16) 1 d . U P A 1
H19A H 0.6503 0.3122 0.3829 0.093 Uiso 0.687(16) 1 calc R U P A 1
H19B H 0.7011 0.3298 0.4235 0.093 Uiso 0.687(16) 1 calc R U P A 1
H19C H 0.6825 0.3605 0.3643 0.093 Uiso 0.687(16) 1 calc R U P A 1
C19B C 0.6760(11) 0.4322(15) 0.4643(16) 0.042(9) Uani 0.313(16) 1 d . U P A 2
H19D H 0.6947 0.4727 0.4651 0.064 Uiso 0.313(16) 1 calc R U P A 2
H19E H 0.6951 0.3971 0.4883 0.064 Uiso 0.313(16) 1 calc R U P A 2
H19F H 0.6512 0.4452 0.4759 0.064 Uiso 0.313(16) 1 calc R U P A 2
O21 O 0.6500(2) 0.2743(3) 0.2734(3) 0.0362(15) Uani 1 1 d . . . . .
N21 N 0.5877(3) 0.2785(4) 0.1593(4) 0.039(2) Uani 1 1 d . . . . .
N22 N 0.5511(3) 0.4002(4) 0.1689(3) 0.0380(19) Uani 1 1 d . . . . .
N23 N 0.5528(3) 0.2654(4) 0.2381(3) 0.0357(19) Uani 1 1 d . . . . .
C21 C 0.6284(3) 0.2339(5) 0.1649(4) 0.040(2) Uani 1 1 d . . . . .
H21A H 0.6221 0.2083 0.1313 0.048 Uiso 1 1 calc R U . . .
H21B H 0.6555 0.2632 0.1713 0.048 Uiso 1 1 calc R U . . .
C22 C 0.6380(3) 0.1847(5) 0.2095(5) 0.038(2) Uani 1 1 d . . . . .
C23 C 0.6377(3) 0.1144(5) 0.1989(5) 0.039(2) Uani 1 1 d . . . . .
H23 H 0.6318 0.0997 0.1635 0.047 Uiso 1 1 calc R U . . .
C24 C 0.6457(4) 0.0670(6) 0.2375(5) 0.045(3) Uani 1 1 d . . . . .
H24 H 0.6450 0.0194 0.2296 0.054 Uiso 1 1 calc R U . . .
C25 C 0.6549(4) 0.0893(6) 0.2894(5) 0.049(3) Uani 1 1 d . . . . .
H25 H 0.6604 0.0562 0.3168 0.059 Uiso 1 1 calc R U . . .
C26 C 0.6564(3) 0.1588(5) 0.3023(5) 0.043(3) Uani 1 1 d . . . . .
H26 H 0.6633 0.1725 0.3381 0.052 Uiso 1 1 calc R U . . .
C27 C 0.6477(3) 0.2081(5) 0.2621(5) 0.038(2) Uani 1 1 d . . . . .
C28 C 0.5789(4) 0.3280(6) 0.1152(5) 0.047(3) Uani 1 1 d . . . . .
H28A H 0.5644 0.3039 0.0807 0.056 Uiso 1 1 calc R U . . .
H28B H 0.6082 0.3475 0.1166 0.056 Uiso 1 1 calc R U . . .
C29 C 0.5473(4) 0.3861(6) 0.1190(4) 0.042(3) Uani 1 1 d . . . . .
C30 C 0.5176(4) 0.4215(6) 0.0757(5) 0.049(3) Uani 1 1 d . . . . .
H30 H 0.5136 0.4074 0.0407 0.059 Uiso 1 1 calc R U . . .
C31 C 0.4940(4) 0.4757(6) 0.0827(5) 0.056(3) Uani 1 1 d . . . . .
H31 H 0.4754 0.5028 0.0534 0.068 Uiso 1 1 calc R U . . .
C32 C 0.4980(4) 0.4903(6) 0.1340(5) 0.056(3) Uani 1 1 d . . . . .
H32 H 0.4814 0.5277 0.1403 0.067 Uiso 1 1 calc R U . . .
C33 C 0.5256(3) 0.4515(5) 0.1758(5) 0.041(2) Uani 1 1 d . . . . .
H33 H 0.5268 0.4612 0.2106 0.050 Uiso 1 1 calc R U . . .
C34 C 0.5460(3) 0.2352(6) 0.1494(4) 0.042(3) Uani 1 1 d . . . . .
H34A H 0.5487 0.1926 0.1309 0.050 Uiso 1 1 calc R U . . .
H34B H 0.5187 0.2604 0.1257 0.050 Uiso 1 1 calc R U . . .
C35 C 0.5397(3) 0.2165(5) 0.2001(4) 0.036(2) Uani 1 1 d . . . . .
C36 C 0.5188(4) 0.1565(6) 0.2051(4) 0.042(2) Uani 1 1 d . . . . .
H36 H 0.5099 0.1236 0.1772 0.050 Uiso 1 1 calc R U . . .
C37 C 0.5109(4) 0.1443(6) 0.2509(5) 0.049(3) Uani 1 1 d . . . . .
H37 H 0.4964 0.1034 0.2552 0.059 Uiso 1 1 calc R U . . .
C38 C 0.5252(4) 0.1948(6) 0.2914(5) 0.054(3) Uani 1 1 d . . . . .
H38 H 0.5199 0.1889 0.3233 0.064 Uiso 1 1 calc R U . . .
C39 C 0.5471(4) 0.2529(6) 0.2837(5) 0.044(3) Uani 1 1 d . . . . .
H39 H 0.5586 0.2852 0.3119 0.053 Uiso 1 1 calc R U . . .
O41 O 0.6416(2) 0.5573(3) 0.5063(3) 0.0384(16) Uani 1 1 d . . . . .
N41 N 0.5823(3) 0.6734(4) 0.5044(3) 0.0325(18) Uani 1 1 d . . . . .
N42 N 0.5886(3) 0.6880(4) 0.4076(4) 0.038(2) Uani 1 1 d . . . . .
N43 N 0.5261(2) 0.5745(4) 0.4465(3) 0.0298(17) Uani 1 1 d . . . . .
C41 C 0.6269(4) 0.6888(5) 0.5473(5) 0.043(3) Uani 1 1 d . . . . .
H41A H 0.6223 0.7252 0.5703 0.052 Uiso 1 1 calc R U . . .
H41B H 0.6478 0.7073 0.5310 0.052 Uiso 1 1 calc R U . . .
C42 C 0.6493(3) 0.6289(5) 0.5813(4) 0.032(2) Uani 1 1 d . . . . .
C43 C 0.6645(4) 0.6328(6) 0.6356(5) 0.048(3) Uani 1 1 d . . . . .
H43 H 0.6608 0.6746 0.6514 0.057 Uiso 1 1 calc R U . . .
C44 C 0.6853(3) 0.5775(6) 0.6685(4) 0.044(3) Uani 1 1 d . . . . .
H44 H 0.6959 0.5822 0.7061 0.053 Uiso 1 1 calc R U . . .
C45 C 0.6903(4) 0.5173(6) 0.6466(5) 0.049(3) Uani 1 1 d . . . . .
H45 H 0.7039 0.4789 0.6685 0.058 Uiso 1 1 calc R U . . .
C46 C 0.6757(3) 0.5124(6) 0.5927(5) 0.042(3) Uani 1 1 d . . . . .
H46 H 0.6798 0.4701 0.5778 0.051 Uiso 1 1 calc R U . . .
C47 C 0.6548(3) 0.5664(5) 0.5581(4) 0.036(2) Uani 1 1 d . . . . .
C48 C 0.5626(4) 0.7350(5) 0.4734(5) 0.039(2) Uani 1 1 d . . . . .
H48A H 0.5726 0.7756 0.4968 0.047 Uiso 1 1 calc R U . . .
H48B H 0.5288 0.7323 0.4605 0.047 Uiso 1 1 calc R U . . .
C49 C 0.5762(3) 0.7443(5) 0.4266(4) 0.032(2) Uani 1 1 d . . . . .
C50 C 0.5723(4) 0.8055(6) 0.4027(6) 0.054(3) Uani 1 1 d . . . . .
H50 H 0.5642 0.8453 0.4173 0.065 Uiso 1 1 calc R U . . .
C51 C 0.5807(5) 0.8089(7) 0.3550(6) 0.063(4) Uani 1 1 d . . . . .
H51 H 0.5774 0.8512 0.3364 0.075 Uiso 1 1 calc R U . . .
C52 C 0.5935(4) 0.7510(7) 0.3359(6) 0.064(4) Uani 1 1 d . . . . .
H52 H 0.5999 0.7520 0.3044 0.077 Uiso 1 1 calc R U . . .
C53 C 0.5968(4) 0.6925(6) 0.3635(5) 0.047(3) Uani 1 1 d . . . . .
H53 H 0.6056 0.6519 0.3504 0.056 Uiso 1 1 calc R U . . .
C54 C 0.5496(3) 0.6431(5) 0.5270(4) 0.031(2) Uani 1 1 d . . . . .
H54A H 0.5664 0.6127 0.5574 0.037 Uiso 1 1 calc R U . . .
H54B H 0.5350 0.6801 0.5399 0.037 Uiso 1 1 calc R U . . .
C55 C 0.5142(3) 0.6031(5) 0.4843(4) 0.037(2) Uani 1 1 d . . . . .
C56 C 0.4711(4) 0.5919(6) 0.4842(5) 0.048(3) Uani 1 1 d . . . . .
H56 H 0.4630 0.6119 0.5114 0.057 Uiso 1 1 calc R U . . .
C57 C 0.4390(4) 0.5517(7) 0.4451(5) 0.055(3) Uani 1 1 d . . . . .
H57 H 0.4089 0.5455 0.4443 0.066 Uiso 1 1 calc R U . . .
C58 C 0.4525(3) 0.5221(5) 0.4084(5) 0.042(3) Uani 1 1 d . . . . .
H58 H 0.4321 0.4927 0.3821 0.050 Uiso 1 1 calc R U . . .
C59 C 0.4958(3) 0.5341(5) 0.4087(4) 0.038(2) Uani 1 1 d . . . . .
H59 H 0.5045 0.5137 0.3821 0.045 Uiso 1 1 calc R U . . .
N61 N 0.6566(3) 0.4036(5) 0.2239(4) 0.041(2) Uani 1 1 d . . . . .
C61 C 0.6991(4) 0.3772(6) 0.2375(5) 0.046(3) Uani 1 1 d . . . . .
H61 H 0.7051 0.3325 0.2526 0.055 Uiso 1 1 calc R U . . .
C62 C 0.7343(4) 0.4130(7) 0.2303(6) 0.056(3) Uani 1 1 d . . . . .
H62 H 0.7638 0.3929 0.2404 0.068 Uiso 1 1 calc R U . . .
C63 C 0.7265(5) 0.4756(7) 0.2092(6) 0.060(3) Uani 1 1 d . . . . .
H63 H 0.7501 0.5005 0.2035 0.072 Uiso 1 1 calc R U . . .
C64 C 0.6844(4) 0.5030(7) 0.1960(6) 0.064(4) Uani 1 1 d . . . . .
H64 H 0.6783 0.5478 0.1812 0.077 Uiso 1 1 calc R U . . .
C65 C 0.6503(4) 0.4662(6) 0.2038(6) 0.055(3) Uani 1 1 d . . . . .
H65 H 0.6209 0.4867 0.1943 0.066 Uiso 1 1 calc R U . . .
N71 N 0.8301(4) 0.3063(6) 0.4297(5) 0.066(3) Uani 1 1 d . . . . .
C71 C 0.7909(5) 0.3075(7) 0.3899(7) 0.070(4) Uani 1 1 d . . . . .
H71 H 0.7798 0.3511 0.3749 0.084 Uiso 1 1 calc R U . . .
C72 C 0.7636(4) 0.2508(7) 0.3671(6) 0.065(4) Uani 1 1 d . . . . .
H72 H 0.7353 0.2562 0.3378 0.078 Uiso 1 1 calc R U . . .
C73 C 0.7782(4) 0.1881(6) 0.3876(6) 0.058(3) Uani 1 1 d . . . . .
H73 H 0.7613 0.1476 0.3730 0.070 Uiso 1 1 calc R U . . .
C74 C 0.8197(5) 0.1861(7) 0.4315(6) 0.062(3) Uani 1 1 d . . . . .
H74 H 0.8310 0.1433 0.4481 0.074 Uiso 1 1 calc R U . . .
C75 C 0.8437(4) 0.2428(8) 0.4505(6) 0.065(4) Uani 1 1 d . . . . .
H75 H 0.8719 0.2387 0.4801 0.077 Uiso 1 1 calc R U . . .
N72 N 0.6279(7) 0.0101(12) 0.4066(8) 0.060(6) Uani 0.5 1 d . U P . .
C76 C 0.6218(8) 0.0757(12) 0.4161(9) 0.044(5) Uani 0.5 1 d . U P . .
H76 H 0.5913 0.0889 0.4100 0.053 Uiso 0.5 1 calc R U P . .
C77 C 0.6499(10) 0.1197(17) 0.4312(9) 0.065(7) Uani 0.5 1 d . U P . .
H77 H 0.6418 0.1656 0.4355 0.078 Uiso 0.5 1 calc R U P . .
C78 C 0.6927(10) 0.1022(17) 0.4419(10) 0.069(8) Uani 0.5 1 d . U P . .
H78 H 0.7158 0.1356 0.4576 0.083 Uiso 0.5 1 calc R U P . .
C79 C 0.7041(7) 0.0467(16) 0.4329(9) 0.050(6) Uani 0.5 1 d . U P . .
H79 H 0.7350 0.0400 0.4364 0.061 Uiso 0.5 1 calc R U P . .
C80 C 0.6732(10) -0.0100(15) 0.4170(10) 0.069(8) Uani 0.5 1 d . U P . .
H80 H 0.6822 -0.0557 0.4137 0.083 Uiso 0.5 1 calc R U P . .
N73 N 0.6092(7) 0.6026(11) 0.0613(9) 0.061(6) Uani 0.5 1 d . U P . .
C81 C 0.5960(8) 0.5452(13) 0.0592(10) 0.047(5) Uani 0.5 1 d . U P . .
H81 H 0.5688 0.5372 0.0654 0.057 Uiso 0.5 1 calc R U P . .
C82 C 0.6174(9) 0.4910(13) 0.0484(12) 0.060(7) Uani 0.5 1 d . U P . .
H82 H 0.6036 0.4469 0.0422 0.072 Uiso 0.5 1 calc R U P . .
C83 C 0.6564(10) 0.5009(14) 0.0469(11) 0.061(7) Uani 0.5 1 d . U P . .
H83 H 0.6737 0.4620 0.0447 0.074 Uiso 0.5 1 calc R U P . .
C84 C 0.6737(10) 0.5599(18) 0.0481(14) 0.082(9) Uani 0.5 1 d . U P . .
H84 H 0.7014 0.5667 0.0426 0.098 Uiso 0.5 1 calc R U P . .
C85 C 0.6497(11) 0.6129(14) 0.0579(12) 0.073(8) Uani 0.5 1 d . U P . .
H85 H 0.6621 0.6579 0.0623 0.088 Uiso 0.5 1 calc R U P . .
N74 N 0.7260(8) 0.7831(15) 0.4063(10) 0.111(10) Uani 0.5 1 d G U P . .
C86 C 0.7474(9) 0.7487(13) 0.3832(12) 0.16(2) Uani 0.5 1 d G U P . .
H86 H 0.7574 0.7034 0.3948 0.197 Uiso 0.5 1 calc R U P . .
C87 C 0.7553(8) 0.7750(14) 0.3447(11) 0.101(11) Uani 0.5 1 d G U P . .
H87 H 0.7713 0.7493 0.3275 0.121 Uiso 0.5 1 calc R U P . .
C88 C 0.7419(8) 0.8355(14) 0.3292(10) 0.090(10) Uani 0.5 1 d G U P . .
H88 H 0.7478 0.8552 0.3004 0.108 Uiso 0.5 1 calc R U P . .
C89 C 0.7205(8) 0.8699(12) 0.3523(11) 0.100(11) Uani 0.5 1 d G U P . .
H89 H 0.7104 0.9152 0.3407 0.121 Uiso 0.5 1 calc R U P . .
C90 C 0.7126(7) 0.8437(15) 0.3908(11) 0.116(13) Uani 0.5 1 d G U P . .
H90 H 0.6966 0.8694 0.4080 0.140 Uiso 0.5 1 calc R U P . .

loop_
_atom_site_aniso_label
_atom_site_aniso_U_11
_atom_site_aniso_U_22
_atom_site_aniso_U_33
_atom_site_aniso_U_23
_atom_site_aniso_U_13
_atom_site_aniso_U_12
U1 0.03471(19) 0.03286(19) 0.02817(19) -0.00211(17) 0.01456(15) 0.00406(15)
O1U 0.042(4) 0.038(4) 0.037(4) -0.001(3) 0.021(3) 0.012(3)
O2U 0.039(4) 0.030(3) 0.032(4) 0.002(3) 0.018(3) 0.007(3)
I1 0.0690(5) 0.0435(4) 0.0428(4) 0.0037(4) 0.0280(4) 0.0006(4)
Co1 0.0351(7) 0.0346(7) 0.0281(7) -0.0056(6) 0.0133(6) 0.0034(5)
Co2 0.0322(6) 0.0270(6) 0.0261(7) -0.0013(5) 0.0139(5) 0.0013(5)
O1 0.040(3) 0.024(3) 0.029(4) 0.001(3) 0.014(3) 0.004(3)
O2 0.043(4) 0.041(4) 0.038(4) 0.001(4) 0.018(4) -0.004(3)
N1 0.067(6) 0.033(4) 0.033(5) 0.000(4) 0.033(5) 0.006(4)
N2 0.040(5) 0.056(6) 0.033(5) -0.003(5) 0.012(4) 0.007(4)
N3 0.029(4) 0.099(8) 0.043(6) 0.030(6) 0.013(4) 0.002(5)
C1 0.034(5) 0.045(6) 0.039(6) -0.013(5) 0.020(5) -0.005(4)
C2 0.043(6) 0.045(6) 0.051(7) -0.006(6) 0.022(6) 0.001(5)
C3 0.030(5) 0.074(8) 0.048(7) -0.027(7) 0.014(5) -0.001(5)
C4 0.044(7) 0.060(8) 0.066(9) -0.017(7) 0.025(7) -0.023(6)
C5 0.060(7) 0.043(6) 0.054(8) -0.006(6) 0.037(7) -0.010(5)
C6 0.046(6) 0.033(5) 0.040(6) -0.004(5) 0.025(5) 0.003(4)
C7 0.057(7) 0.026(5) 0.040(6) 0.006(5) 0.029(6) 0.002(5)
C8 0.041(5) 0.023(4) 0.059(6) 0.009(5) -0.003(5) 0.008(4)
C9 0.052(10) 0.056(11) 0.040(10) 0.010(9) 0.017(8) 0.011(8)
C10 0.039(9) 0.072(13) 0.038(10) 0.001(10) -0.003(8) 0.003(9)
C11 0.031(8) 0.050(11) 0.073(15) 0.021(11) 0.017(9) 0.001(8)
C9B 0.028(10) 0.025(10) 0.019(10) 0.004(7) 0.007(7) 0.005(7)
C10B 0.032(11) 0.043(12) 0.045(12) 0.008(9) 0.019(9) 0.002(8)
C11B 0.043(12) 0.043(12) 0.043(13) -0.002(9) 0.013(9) -0.003(9)
C12 0.042(7) 0.109(12) 0.080(11) 0.027(10) 0.029(7) 0.009(8)
C13 0.055(7) 0.047(6) 0.067(9) -0.004(6) 0.040(7) 0.007(5)
C14 0.080(10) 0.064(9) 0.118(15) 0.011(10) 0.062(11) 0.000(8)
C15 0.116(13) 0.042(7) 0.111(14) 0.030(8) 0.083(12) 0.022(8)
C16 0.075(9) 0.050(7) 0.083(11) 0.021(7) 0.054(9) 0.029(7)
C17 0.047(6) 0.077(9) 0.055(8) -0.024(7) 0.031(6) -0.005(6)
C18 0.066(7) 0.011(4) 0.081(9) -0.002(5) 0.054(7) 0.008(4)
C19 0.088(12) 0.058(11) 0.057(11) 0.005(9) 0.047(10) 0.035(9)
C19B 0.040(14) 0.017(12) 0.064(18) 0.002(12) 0.012(13) 0.011(11)
O21 0.036(3) 0.037(4) 0.031(4) -0.004(3) 0.007(3) 0.001(3)
N21 0.047(5) 0.038(5) 0.032(5) -0.008(4) 0.015(4) 0.003(4)
N22 0.045(5) 0.037(5) 0.028(5) -0.003(4) 0.010(4) 0.005(4)
N23 0.036(4) 0.042(5) 0.030(5) -0.005(4) 0.014(4) 0.009(4)
C21 0.045(6) 0.045(6) 0.036(6) 0.000(5) 0.022(5) 0.010(5)
C22 0.028(5) 0.048(6) 0.041(6) -0.001(5) 0.016(5) -0.004(4)
C23 0.027(5) 0.043(6) 0.046(7) -0.004(5) 0.012(5) 0.003(4)
C24 0.047(6) 0.034(6) 0.055(8) -0.014(6) 0.021(6) -0.002(5)
C25 0.056(7) 0.041(6) 0.058(8) 0.000(6) 0.027(6) -0.008(5)
C26 0.043(6) 0.042(6) 0.044(7) 0.005(5) 0.015(5) 0.005(5)
C27 0.032(5) 0.037(6) 0.041(6) -0.001(5) 0.010(5) -0.004(4)
C28 0.058(7) 0.047(6) 0.038(7) -0.010(5) 0.022(6) 0.000(5)
C29 0.050(6) 0.053(7) 0.030(6) -0.003(5) 0.021(5) 0.004(5)
C30 0.055(7) 0.046(7) 0.044(7) 0.002(6) 0.017(6) 0.011(5)
C31 0.070(8) 0.052(7) 0.036(7) 0.008(6) 0.007(6) 0.035(6)
C32 0.060(7) 0.044(7) 0.057(8) -0.002(6) 0.014(7) 0.023(6)
C33 0.046(6) 0.041(6) 0.034(6) -0.005(5) 0.011(5) 0.014(5)
C34 0.042(6) 0.047(6) 0.038(6) -0.017(5) 0.016(5) 0.004(5)
C35 0.033(5) 0.045(6) 0.032(6) -0.008(5) 0.015(4) 0.004(4)
C36 0.053(6) 0.045(6) 0.030(6) -0.011(5) 0.019(5) -0.008(5)
C37 0.045(6) 0.036(6) 0.069(9) -0.011(6) 0.026(6) -0.001(5)
C38 0.067(8) 0.058(7) 0.057(8) 0.001(7) 0.047(7) 0.000(6)
C39 0.048(6) 0.053(7) 0.033(6) -0.012(5) 0.016(5) -0.004(5)
O41 0.047(4) 0.034(4) 0.032(4) -0.007(3) 0.012(3) 0.006(3)
N41 0.037(4) 0.026(4) 0.036(5) 0.006(4) 0.015(4) 0.005(3)
N42 0.039(5) 0.033(4) 0.044(5) 0.002(4) 0.017(4) -0.002(4)
N43 0.034(4) 0.032(4) 0.030(4) 0.002(4) 0.020(4) 0.002(3)
C41 0.056(6) 0.029(5) 0.037(6) -0.008(5) 0.010(5) -0.005(5)
C42 0.030(5) 0.033(5) 0.031(5) -0.002(4) 0.009(4) -0.002(4)
C43 0.043(6) 0.054(7) 0.044(7) -0.010(6) 0.014(5) -0.013(5)
C44 0.044(6) 0.061(7) 0.023(5) 0.006(5) 0.008(5) -0.004(5)
C45 0.044(6) 0.056(7) 0.047(7) 0.004(6) 0.017(6) -0.002(5)
C46 0.035(5) 0.044(6) 0.046(7) -0.001(5) 0.013(5) -0.004(5)
C47 0.030(5) 0.046(6) 0.025(5) -0.001(5) 0.005(4) -0.004(4)
C48 0.046(6) 0.030(5) 0.049(7) -0.006(5) 0.027(5) 0.002(4)
C49 0.034(5) 0.028(5) 0.032(5) 0.007(4) 0.011(4) -0.001(4)
C50 0.069(8) 0.032(6) 0.067(9) 0.006(6) 0.033(7) 0.000(5)
C51 0.081(9) 0.054(8) 0.056(9) 0.025(7) 0.030(8) 0.008(7)
C52 0.084(9) 0.070(9) 0.055(9) 0.011(8) 0.045(8) -0.003(7)
C53 0.060(7) 0.051(7) 0.034(6) 0.007(6) 0.023(6) -0.003(6)
C54 0.041(5) 0.032(5) 0.026(5) -0.002(4) 0.020(4) -0.001(4)
C55 0.044(6) 0.036(5) 0.035(6) 0.010(5) 0.019(5) 0.010(4)
C56 0.052(7) 0.055(7) 0.047(7) -0.001(6) 0.031(6) -0.004(5)
C57 0.037(6) 0.077(9) 0.055(8) 0.006(7) 0.021(6) -0.007(6)
C58 0.036(5) 0.043(6) 0.048(7) 0.003(5) 0.016(5) -0.007(5)
C59 0.040(5) 0.046(6) 0.029(5) 0.003(5) 0.015(5) 0.001(5)
N61 0.050(5) 0.043(5) 0.033(5) -0.008(4) 0.018(4) 0.001(4)
C61 0.046(6) 0.048(6) 0.036(6) -0.004(5) 0.007(5) -0.006(5)
C62 0.041(6) 0.064(8) 0.066(9) -0.007(7) 0.022(6) -0.014(6)
C63 0.074(9) 0.055(8) 0.058(9) -0.011(7) 0.031(7) -0.017(7)
C64 0.060(8) 0.043(7) 0.094(12) 0.010(8) 0.034(8) 0.002(6)
C65 0.057(7) 0.042(7) 0.075(10) -0.001(7) 0.036(7) 0.003(6)
N71 0.075(8) 0.070(8) 0.053(7) -0.010(7) 0.025(7) 0.004(6)
C71 0.080(10) 0.059(9) 0.088(12) 0.000(9) 0.052(10) 0.014(8)
C72 0.053(7) 0.076(10) 0.068(10) -0.011(8) 0.025(7) -0.007(7)
C73 0.069(8) 0.043(7) 0.067(10) 0.001(7) 0.032(8) -0.007(6)
C74 0.075(9) 0.062(8) 0.046(8) 0.007(7) 0.019(7) 0.018(7)
C75 0.054(7) 0.095(11) 0.047(8) -0.021(8) 0.021(7) 0.004(8)
N72 0.057(11) 0.085(13) 0.036(10) -0.008(10) 0.015(9) -0.013(10)
C76 0.057(11) 0.054(12) 0.027(10) -0.006(9) 0.021(9) -0.006(10)
C77 0.080(14) 0.097(16) 0.019(10) 0.020(11) 0.018(10) -0.007(13)
C78 0.078(15) 0.102(17) 0.028(11) 0.018(12) 0.021(11) -0.016(13)
C79 0.020(8) 0.106(16) 0.027(10) 0.018(11) 0.010(8) 0.022(10)
C80 0.098(15) 0.081(15) 0.040(12) 0.014(11) 0.039(12) 0.053(12)
N73 0.064(11) 0.058(11) 0.054(12) 0.012(10) 0.016(10) 0.026(9)
C81 0.047(11) 0.056(12) 0.042(12) 0.011(10) 0.020(9) 0.006(9)
C82 0.071(13) 0.045(12) 0.070(15) -0.010(11) 0.033(12) -0.012(10)
C83 0.074(14) 0.052(12) 0.061(14) -0.008(11) 0.028(12) 0.033(11)
C84 0.058(13) 0.101(17) 0.097(18) -0.031(14) 0.041(13) -0.020(12)
C85 0.099(16) 0.050(13) 0.075(16) 0.007(12) 0.039(13) -0.027(12)
N74 0.097(16) 0.100(17) 0.133(19) -0.001(15) 0.039(14) -0.011(13)
C86 0.16(3) 0.15(3) 0.16(3) -0.021(19) 0.032(18) 0.011(18)
C87 0.087(16) 0.092(18) 0.12(2) 0.028(16) 0.035(15) -0.001(14)
C88 0.089(16) 0.088(17) 0.084(18) 0.007(15) 0.022(14) -0.019(14)
C89 0.070(15) 0.092(17) 0.107(19) 0.023(16) -0.004(14) -0.017(14)
C90 0.085(17) 0.14(2) 0.13(2) 0.021(17) 0.048(16) -0.007(15)

loop_
_atom_type_symbol
_atom_type_description
_atom_type_scat_dispersion_real
_atom_type_scat_dispersion_imag
_atom_type_scat_source
C C 0.0033 0.0016 'International Tables Vol C Tables 4.2.6.8 and 6.1.1.4'
H H 0.0000 0.0000 'International Tables Vol C Tables 4.2.6.8 and 6.1.1.4'
Co Co 0.3494 0.9721 'International Tables Vol C Tables 4.2.6.8 and 6.1.1.4'
I I -0.4742 1.8119 'International Tables Vol C Tables 4.2.6.8 and 6.1.1.4'
N N 0.0061 0.0033 'International Tables Vol C Tables 4.2.6.8 and 6.1.1.4'
O O 0.0106 0.0060 'International Tables Vol C Tables 4.2.6.8 and 6.1.1.4'
U U -9.6767 9.6646 'International Tables Vol C Tables 4.2.6.8 and 6.1.1.4'

loop_
_geom_angle_atom_site_label_1
_geom_angle_atom_site_label_2
_geom_angle_atom_site_label_3
_geom_angle
O1U U1 O2U 173.8(3)
O1U U1 O1 92.9(3)
O2U U1 O1 89.6(2)
O1U U1 O2 91.6(3)
O2U U1 O2 94.3(3)
O1 U1 O2 85.3(2)
O1U U1 N3 92.6(3)
O2U U1 N3 87.5(3)
O1 U1 N3 155.3(3)
O2 U1 N3 70.5(3)
O1U U1 N1 87.8(3)
O2U U1 N1 87.7(3)
O1 U1 N1 70.7(3)
O2 U1 N1 155.9(3)
N3 U1 N1 133.6(3)
O1U U1 N2 87.0(3)
O2U U1 N2 87.4(3)
O1 U1 N2 137.9(2)
O2 U1 N2 136.8(3)
N3 U1 N2 66.4(3)
N1 U1 N2 67.3(3)
U1 O1U Co1 170.9(4)
U1 O2U Co2 175.2(4)
O21 Co1 O1U 102.8(3)
O21 Co1 N23 87.1(3)
O1U Co1 N23 95.0(3)
O21 Co1 N22 164.9(3)
O1U Co1 N22 91.8(3)
N23 Co1 N22 95.7(3)
O21 Co1 N21 90.3(3)
O1U Co1 N21 165.2(3)
N23 Co1 N21 78.7(3)
N22 Co1 N21 75.7(3)
O21 Co1 N61 86.7(3)
O1U Co1 N61 91.4(3)
N23 Co1 N61 171.9(3)
N22 Co1 N61 88.9(3)
N21 Co1 N61 96.1(3)
O41 Co2 O2U 98.6(3)
O41 Co2 N43 115.8(3)
O2U Co2 N43 101.2(3)
O41 Co2 N42 128.4(3)
O2U Co2 N42 95.2(3)
N43 Co2 N42 109.7(3)
O41 Co2 N41 88.9(3)
O2U Co2 N41 172.2(3)
N43 Co2 N41 77.2(3)
N42 Co2 N41 78.5(3)
C1 O1 U1 142.2(6)
C18 O2 U1 147.3(7)
C7 N1 C8 114.4(8)
C7 N1 U1 127.4(7)
C8 N1 U1 118.0(6)
C19 N2 C9 112.0(13)
C19 N2 C10 113.2(13)
C9 N2 C10 107.6(12)
C19B N2 C10B 113(2)
C19B N2 C9B 104.7(19)
C10B N2 C9B 101.4(17)
C19B N2 U1 121.1(13)
C19 N2 U1 114.0(10)
C9 N2 U1 105.1(8)
C10 N2 U1 104.2(8)
C10B N2 U1 106.9(15)
C9B N2 U1 107.8(11)
C12 N3 C11 112.6(11)
C12 N3 C11B 120.3(15)
C12 N3 U1 129.0(8)
C11 N3 U1 117.3(8)
C11B N3 U1 108.2(14)
O1 C1 C2 120.9(10)
O1 C1 C6 122.0(10)
C2 C1 C6 117.1(9)
C3 C2 C1 122.4(12)
C3 C2 H2 118.8
C1 C2 H2 118.8
C2 C3 C4 118.9(11)
C2 C3 H3 120.6
C4 C3 H3 120.6
C5 C4 C3 120.4(10)
C5 C4 H4 119.8
C3 C4 H4 119.8
C4 C5 C6 121.0(11)
C4 C5 H5 119.5
C6 C5 H5 119.5
C5 C6 C1 120.3(11)
C5 C6 C7 116.7(10)
C1 C6 C7 123.0(9)
N1 C7 C6 129.7(9)
N1 C7 H7 115.1
C6 C7 H7 115.1
N1 C8 C9 106.0(10)
N1 C8 C9B 106.3(13)
N1 C8 H8AA 110.5
C9 C8 H8AA 110.5
N1 C8 H8AB 110.5
C9 C8 H8AB 110.5
H8AA C8 H8AB 108.7
N1 C8 H8BC 110.5
C9B C8 H8BC 110.5
N1 C8 H8BD 110.5
C9B C8 H8BD 110.5
H8BC C8 H8BD 108.7
N2 C9 C8 117.3(13)
N2 C9 H9A 108.0
C8 C9 H9A 108.0
N2 C9 H9B 108.0
C8 C9 H9B 108.0
H9A C9 H9B 107.2
N2 C10 C11 113.3(15)
N2 C10 H10A 108.9
C11 C10 H10A 108.9
N2 C10 H10B 108.9
C11 C10 H10B 108.9
H10A C10 H10B 107.7
N3 C11 C10 110.1(12)
N3 C11 H11A 109.6
C10 C11 H11A 109.6
N3 C11 H11B 109.6
C10 C11 H11B 109.6
H11A C11 H11B 108.1
C8 C9B N2 106.4(16)
C8 C9B H9BA 110.4
N2 C9B H9BA 110.4
C8 C9B H9BB 110.4
N2 C9B H9BB 110.4
H9BA C9B H9BB 108.6
C11B C10B N2 103(3)
C11B C10B H10C 111.2
N2 C10B H10C 111.2
C11B C10B H10D 111.2
N2 C10B H10D 111.2
H10C C10B H10D 109.1
C10B C11B N3 119(3)
C10B C11B H11C 107.6
N3 C11B H11C 107.6
C10B C11B H11D 107.6
N3 C11B H11D 107.6
H11C C11B H11D 107.1
N3 C12 C13 129.6(12)
N3 C12 H12 115.2
C13 C12 H12 115.2
C12 C13 C14 116.7(12)
C12 C13 C18 124.3(11)
C14 C13 C18 118.8(13)
C15 C14 C13 119.4(15)
C15 C14 H14 120.3
C13 C14 H14 120.3
C14 C15 C16 120.8(13)
C14 C15 H15 119.6
C16 C15 H15 119.6
C17 C16 C15 118.2(13)
C17 C16 H16 120.9
C15 C16 H16 120.9
C18 C17 C16 123.4(12)
C18 C17 H17 118.3
C16 C17 H17 118.3
O2 C18 C17 122.1(12)
O2 C18 C13 118.6(11)
C17 C18 C13 119.3(10)
N2 C19 H19A 109.5
N2 C19 H19B 109.5
H19A C19 H19B 109.5
N2 C19 H19C 109.5
H19A C19 H19C 109.5
H19B C19 H19C 109.5
N2 C19B H19D 109.5
N2 C19B H19E 109.5
H19D C19B H19E 109.5
N2 C19B H19F 109.5
H19D C19B H19F 109.5
H19E C19B H19F 109.5
C27 O21 Co1 122.1(6)
C28 N21 C34 109.9(9)
C28 N21 C21 110.4(8)
C34 N21 C21 110.4(8)
C28 N21 Co1 106.7(6)
C34 N21 Co1 108.8(6)
C21 N21 Co1 110.6(6)
C33 N22 C29 117.6(10)
C33 N22 Co1 126.1(7)
C29 N22 Co1 116.2(7)
C39 N23 C35 118.0(9)
C39 N23 Co1 122.7(7)
C35 N23 Co1 115.9(6)
C22 C21 N21 111.0(8)
C22 C21 H21A 109.4
N21 C21 H21A 109.4
C22 C21 H21B 109.4
N21 C21 H21B 109.4
H21A C21 H21B 108.0
C23 C22 C27 120.3(10)
C23 C22 C21 118.9(10)
C27 C22 C21 120.8(10)
C24 C23 C22 121.8(11)
C24 C23 H23 119.1
C22 C23 H23 119.1
C23 C24 C25 118.5(10)
C23 C24 H24 120.8
C25 C24 H24 120.8
C24 C25 C26 122.1(12)
C24 C25 H25 119.0
C26 C25 H25 119.0
C25 C26 C27 119.5(11)
C25 C26 H26 120.3
C27 C26 H26 120.3
O21 C27 C26 120.8(10)
O21 C27 C22 121.4(10)
C26 C27 C22 117.8(10)
N21 C28 C29 110.7(8)
N21 C28 H28A 109.5
C29 C28 H28A 109.5
N21 C28 H28B 109.5
C29 C28 H28B 109.5
H28A C28 H28B 108.1
N22 C29 C30 121.9(10)
N22 C29 C28 114.0(10)
C30 C29 C28 124.1(10)
C31 C30 C29 120.5(12)
C31 C30 H30 119.8
C29 C30 H30 119.8
C30 C31 C32 117.5(11)
C30 C31 H31 121.3
C32 C31 H31 121.3
C33 C32 C31 120.5(10)
C33 C32 H32 119.8
C31 C32 H32 119.8
N22 C33 C32 121.7(10)
N22 C33 H33 119.1
C32 C33 H33 119.1
N21 C34 C35 112.5(9)
N21 C34 H34A 109.1
C35 C34 H34A 109.1
N21 C34 H34B 109.1
C35 C34 H34B 109.1
H34A C34 H34B 107.8
N23 C35 C36 123.1(10)
N23 C35 C34 114.8(9)
C36 C35 C34 121.9(9)
C35 C36 C37 119.5(10)
C35 C36 H36 120.2
C37 C36 H36 120.2
C36 C37 C38 117.9(10)
C36 C37 H37 121.1
C38 C37 H37 121.1
C39 C38 C37 118.9(11)
C39 C38 H38 120.6
C37 C38 H38 120.6
N23 C39 C38 122.5(11)
N23 C39 H39 118.7
C38 C39 H39 118.7
C47 O41 Co2 130.4(6)
C48 N41 C41 110.8(8)
C48 N41 C54 110.5(7)
C41 N41 C54 110.7(8)
C48 N41 Co2 106.8(6)
C41 N41 Co2 110.6(6)
C54 N41 Co2 107.3(5)
C53 N42 C49 118.9(9)
C53 N42 Co2 123.8(7)
C49 N42 Co2 117.3(7)
C55 N43 C59 119.9(8)
C55 N43 Co2 117.3(7)
C59 N43 Co2 122.8(6)
N41 C41 C42 114.5(8)
N41 C41 H41A 108.6
C42 C41 H41A 108.6
N41 C41 H41B 108.6
C42 C41 H41B 108.6
H41A C41 H41B 107.6
C43 C42 C47 118.4(10)
C43 C42 C41 120.9(10)
C47 C42 C41 120.7(9)
C42 C43 C44 122.4(11)
C42 C43 H43 118.8
C44 C43 H43 118.8
C45 C44 C43 119.6(11)
C45 C44 H44 120.2
C43 C44 H44 120.2
C44 C45 C46 118.9(12)
C44 C45 H45 120.5
C46 C45 H45 120.5
C45 C46 C47 123.6(11)
C45 C46 H46 118.2
C47 C46 H46 118.2
O41 C47 C46 119.6(10)
O41 C47 C42 123.3(9)
C46 C47 C42 117.1(9)
N41 C48 C49 113.1(7)
N41 C48 H48A 108.9
C49 C48 H48A 108.9
N41 C48 H48B 108.9
C49 C48 H48B 108.9
H48A C48 H48B 107.8
N42 C49 C50 122.1(10)
N42 C49 C48 116.6(8)
C50 C49 C48 121.1(10)
C49 C50 C51 118.1(11)
C49 C50 H50 121.0
C51 C50 H50 121.0
C52 C51 C50 119.4(11)
C52 C51 H51 120.3
C50 C51 H51 120.3
C53 C52 C51 117.5(12)
C53 C52 H52 121.3
C51 C52 H52 121.3
N42 C53 C52 124.0(12)
N42 C53 H53 118.0
C52 C53 H53 118.0
C55 C54 N41 108.4(7)
C55 C54 H54A 110.0
N41 C54 H54A 110.0
C55 C54 H54B 110.0
N41 C54 H54B 110.0
H54A C54 H54B 108.4
N43 C55 C56 119.7(10)
N43 C55 C54 117.9(8)
C56 C55 C54 122.3(9)
C55 C56 C57 121.5(10)
C55 C56 H56 119.3
C57 C56 H56 119.3
C58 C57 C56 117.2(10)
C58 C57 H57 121.4
C56 C57 H57 121.4
C57 C58 C59 120.7(11)
C57 C58 H58 119.7
C59 C58 H58 119.7
N43 C59 C58 120.9(10)
N43 C59 H59 119.5
C58 C59 H59 119.5
C65 N61 C61 116.3(10)
C65 N61 Co1 123.9(8)
C61 N61 Co1 119.7(7)
N61 C61 C62 122.4(11)
N61 C61 H61 118.8
C62 C61 H61 118.8
C63 C62 C61 119.7(12)
C63 C62 H62 120.2
C61 C62 H62 120.2
C62 C63 C64 118.7(12)
C62 C63 H63 120.7
C64 C63 H63 120.7
C63 C64 C65 120.2(12)
C63 C64 H64 119.9
C65 C64 H64 119.9
N61 C65 C64 122.7(11)
N61 C65 H65 118.6
C64 C65 H65 118.6
C71 N71 C75 114.3(13)
N71 C71 C72 126.2(15)
N71 C71 H71 116.9
C72 C71 H71 116.9
C73 C72 C71 118.5(14)
C73 C72 H72 120.7
C71 C72 H72 120.7
C72 C73 C74 116.1(13)
C72 C73 H73 122.0
C74 C73 H73 122.0
C75 C74 C73 121.4(13)
C75 C74 H74 119.3
C73 C74 H74 119.3
C74 C75 N71 123.5(13)
C74 C75 H75 118.3
N71 C75 H75 118.3
C76 N72 C80 116(2)
C77 C76 N72 128(3)
C77 C76 H76 116.0
N72 C76 H76 116.0
C76 C77 C78 117(3)
C76 C77 H77 121.4
C78 C77 H77 121.4
C79 C78 C77 124(3)
C79 C78 H78 118.1
C77 C78 H78 118.1
C78 C79 C80 122(2)
C78 C79 H79 118.8
C80 C79 H79 118.8
N72 C80 C79 112(2)
N72 C80 H80 124.1
C79 C80 H80 124.1
C81 N73 C85 118(2)
N73 C81 C82 124(2)
N73 C81 H81 118.1
C82 C81 H81 118.1
C83 C82 C81 118(2)
C83 C82 H82 121.2
C81 C82 H82 121.2
C82 C83 C84 124(2)
C82 C83 H83 118.2
C84 C83 H83 118.2
C83 C84 C85 115(2)
C83 C84 H84 122.4
C85 C84 H84 122.4
N73 C85 C84 121(2)
N73 C85 H85 119.4
C84 C85 H85 119.4
C90 N74 C86 120.0
C87 C86 N74 120.0
C87 C86 H86 120.0
N74 C86 H86 120.0
C86 C87 C88 120.0
C86 C87 H87 120.0
C88 C87 H87 120.0
C87 C88 C89 120.0
C87 C88 H88 120.0
C89 C88 H88 120.0
C90 C89 C88 120.0
C90 C89 H89 120.0
C88 C89 H89 120.0
C89 C90 N74 120.0
C89 C90 H90 120.0
N74 C90 H90 120.0

loop_
_geom_bond_atom_site_label_1
_geom_bond_atom_site_label_2
_geom_bond_distance
U1 O1U 1.897(6)
U1 O2U 1.913(6)
U1 O1 2.273(6)
U1 O2 2.275(7)
U1 N3 2.570(9)
U1 N1 2.610(8)
U1 N2 2.619(9)
O1U Co1 2.037(7)
O2U Co2 1.983(6)
Co1 O21 1.986(7)
Co1 N23 2.153(8)
Co1 N22 2.184(9)
Co1 N21 2.203(8)
Co1 N61 2.228(9)
Co2 O41 1.939(7)
Co2 N43 2.071(7)
Co2 N42 2.073(8)
Co2 N41 2.228(8)
O1 C1 1.326(11)
O2 C18 1.320(11)
N1 C7 1.299(13)
N1 C8 1.509(14)
N2 C19B 1.40(4)
N2 C19 1.420(17)
N2 C9 1.466(17)
N2 C10 1.479(19)
N2 C10B 1.50(3)
N2 C9B 1.65(3)
N3 C12 1.295(16)
N3 C11 1.46(2)
N3 C11B 1.67(4)
C1 C2 1.378(15)
C1 C6 1.402(14)
C2 C3 1.365(15)
C2 H2 0.9500
C3 C4 1.381(17)
C3 H3 0.9500
C4 C5 1.343(17)
C4 H4 0.9500
C5 C6 1.371(14)
C5 H5 0.9500
C6 C7 1.436(15)
C7 H7 0.9500
C8 C9 1.523(19)
C8 C9B 1.54(3)
C8 H8AA 0.9900
C8 H8AB 0.9900
C8 H8BC 0.9900
C8 H8BD 0.9900
C9 H9A 0.9900
C9 H9B 0.9900
C10 C11 1.48(3)
C10 H10A 0.9900
C10 H10B 0.9900
C11 H11A 0.9900
C11 H11B 0.9900
C9B H9BA 0.9900
C9B H9BB 0.9900
C10B C11B 1.45(5)
C10B H10C 0.9900
C10B H10D 0.9900
C11B H11C 0.9900
C11B H11D 0.9900
C12 C13 1.412(19)
C12 H12 0.9500
C13 C14 1.417(17)
C13 C18 1.433(17)
C14 C15 1.38(2)
C14 H14 0.9500
C15 C16 1.40(2)
C15 H15 0.9500
C16 C17 1.389(16)
C16 H16 0.9500
C17 C18 1.331(17)
C17 H17 0.9500
C19 H19A 0.9800
C19 H19B 0.9800
C19 H19C 0.9800
C19B H19D 0.9800
C19B H19E 0.9800
C19B H19F 0.9800
O21 C27 1.320(12)
N21 C28 1.479(14)
N21 C34 1.498(13)
N21 C21 1.511(12)
N22 C33 1.341(12)
N22 C29 1.342(13)
N23 C39 1.338(13)
N23 C35 1.347(12)
C21 C22 1.482(15)
C21 H21A 0.9900
C21 H21B 0.9900
C22 C23 1.399(14)
C22 C27 1.417(15)
C23 C24 1.347(15)
C23 H23 0.9500
C24 C25 1.394(16)
C24 H24 0.9500
C25 C26 1.394(15)
C25 H25 0.9500
C26 C27 1.402(15)
C26 H26 0.9500
C28 C29 1.538(14)
C28 H28A 0.9900
C28 H28B 0.9900
C29 C30 1.378(16)
C30 C31 1.345(15)
C30 H30 0.9500
C31 C32 1.379(17)
C31 H31 0.9500
C32 C33 1.368(16)
C32 H32 0.9500
C33 H33 0.9500
C34 C35 1.509(14)
C34 H34A 0.9900
C34 H34B 0.9900
C35 C36 1.374(14)
C36 C37 1.377(15)
C36 H36 0.9500
C37 C38 1.415(16)
C37 H37 0.9500
C38 C39 1.383(15)
C38 H38 0.9500
C39 H39 0.9500
O41 C47 1.317(12)
N41 C48 1.462(12)
N41 C41 1.479(13)
N41 C54 1.506(11)
N42 C53 1.320(13)
N42 C49 1.334(12)
N43 C55 1.341(12)
N43 C59 1.358(13)
C41 C42 1.489(14)
C41 H41A 0.9900
C41 H41B 0.9900
C42 C43 1.367(15)
C42 C47 1.413(14)
C43 C44 1.394(16)
C43 H43 0.9500
C44 C45 1.353(16)
C44 H44 0.9500
C45 C46 1.358(16)
C45 H45 0.9500
C46 C47 1.398(15)
C46 H46 0.9500
C48 C49 1.496(13)
C48 H48A 0.9900
C48 H48B 0.9900
C49 C50 1.339(14)
C50 C51 1.417(17)
C50 H50 0.9500
C51 C52 1.365(18)
C51 H51 0.9500
C52 C53 1.347(16)
C52 H52 0.9500
C53 H53 0.9500
C54 C55 1.488(14)
C54 H54A 0.9900
C54 H54B 0.9900
C55 C56 1.380(14)
C56 C57 1.397(17)
C56 H56 0.9500
C57 C58 1.353(16)
C57 H57 0.9500
C58 C59 1.385(13)
C58 H58 0.9500
C59 H59 0.9500
N61 C65 1.321(14)
N61 C61 1.352(13)
C61 C62 1.387(15)
C61 H61 0.9500
C62 C63 1.332(17)
C62 H62 0.9500
C63 C64 1.349(18)
C63 H63 0.9500
C64 C65 1.376(16)
C64 H64 0.9500
C65 H65 0.9500
N71 C71 1.298(18)
N71 C75 1.362(18)
C71 C72 1.393(19)
C71 H71 0.9500
C72 C73 1.351(18)
C72 H72 0.9500
C73 C74 1.397(19)
C73 H73 0.9500
C74 C75 1.328(18)
C74 H74 0.9500
C75 H75 0.9500
N72 C76 1.33(3)
N72 C80 1.41(3)
C76 C77 1.19(3)
C76 H76 0.9500
C77 C78 1.31(4)
C77 H77 0.9500
C78 C79 1.20(4)
C78 H78 0.9500
C79 C80 1.43(4)
C79 H79 0.9500
C80 H80 0.9500
N73 C81 1.19(3)
N73 C85 1.33(3)
C81 C82 1.34(3)
C81 H81 0.9500
C82 C83 1.26(3)
C82 H82 0.9500
C83 C84 1.27(4)
C83 H83 0.9500
C84 C85 1.37(4)
C84 H84 0.9500
C85 H85 0.9500
N74 C90 1.271(13)
N74 C86 1.272(13)
C86 C87 1.271(13)
C86 H86 0.9500
C87 C88 1.271(13)
C87 H87 0.9500
C88 C89 1.272(13)
C88 H88 0.9500
C89 C90 1.270(13)
C89 H89 0.9500
C90 H90 0.9500

loop_
_geom_hbond_atom_site_label_D
_geom_hbond_atom_site_label_H
_geom_hbond_atom_site_label_A
_geom_hbond_distance_DH
_geom_hbond_distance_HA
_geom_hbond_distance_DA
_geom_hbond_angle_DHA
_geom_hbond_site_symmetry_A
C7 H7 I1 0.95 3.15 4.065(10) 162.8 .
C8 H8BC I1 0.99 3.10 4.072(11) 166.9 .
C10 H10B O41 0.99 2.53 3.48(2) 161.7 .
C19B H19F O41 0.98 2.39 3.06(3) 124.5 .
C33 H33 O1 0.95 2.59 3.527(13) 169.6 .
C54 H54B I1 0.99 3.21 4.180(9) 166.2 5_666
C59 H59 O1 0.95 2.50 3.434(12) 168.4 .
C61 H61 O21 0.95 2.32 2.918(13) 120.5 .
C72 H72 O21 0.95 2.62 3.552(16) 167.3 .
